data_4311399
loop_
_publ_author_name
'Konstantin A. Brylev'
'Yuri V. Mironov'
'Nikolai G. Naumov'
'Vladimir E. Fedorov'
'James A. Ibers'

_publ_section_title
;
 New Compounds from Tellurocyanide Rhenium Cluster Anions and
 3d-Transition Metal Cations Coordinated with Ethylenediamine
;
_journal_name_full 'Inorganic Chemistry'
_journal_page_first 4833
_journal_page_last 4838
_journal_paper_doi 10.1021/ic040046j
_journal_volume 43
_journal_year 2004
_chemical_formula_sum 'C18 H62 Cl2 Co3 N22 O Re6 Te8'
_chemical_formula_weight 2988.59
_chemical_name_systematic
;

  ?

;
_space_group_IT_number 65
_symmetry_cell_setting orthorhombic
_symmetry_space_group_name_Hall '-C 2 2'
_symmetry_space_group_name_H-M 'C m m m'
_atom_sites_solution_hydrogens geom
_atom_sites_solution_primary direct
_atom_sites_solution_secondary difmap
_audit_creation_method SHELXL-97
_cell_angle_alpha 90.00
_cell_angle_beta 90.00
_cell_angle_gamma 90.00
_cell_formula_units_Z 2
_cell_length_a 14.4302(11)
_cell_length_b 15.9821(12)
_cell_length_c 12.3157(10)
_cell_measurement_temperature 153(2)
_cell_volume 2840.3(4)
_computing_cell_refinement 'SAINT (Bruker 2000)'
_computing_data_collection 'SMART (Bruker 2000)'
_computing_data_reduction SAINT
_computing_molecular_graphics 'XP in SHELXTL'
_computing_structure_refinement SHELXTL
_computing_structure_solution 'SHELXTL (Sheldrick, 2000)'
_diffrn_ambient_temperature 153(2)
_diffrn_measured_fraction_theta_full 0.961
_diffrn_measured_fraction_theta_max 0.961
_diffrn_radiation_monochromator graphite
_diffrn_radiation_source 'fine-focus sealed tube'
_diffrn_radiation_type MoK\a
_diffrn_radiation_wavelength 0.71073
_diffrn_reflns_av_R_equivalents 0.0471
_diffrn_reflns_av_sigmaI/netI 0.0296
_diffrn_reflns_limit_h_max 19
_diffrn_reflns_limit_h_min -19
_diffrn_reflns_limit_k_max 21
_diffrn_reflns_limit_k_min -21
_diffrn_reflns_limit_l_max 16
_diffrn_reflns_limit_l_min -16
_diffrn_reflns_number 16944
_diffrn_reflns_theta_full 28.91
_diffrn_reflns_theta_max 28.91
_diffrn_reflns_theta_min 1.90
_exptl_absorpt_coefficient_mu 17.743
_exptl_crystal_density_diffrn 3.494
_exptl_crystal_density_method 'not measured'
_exptl_crystal_F_000 2626
_refine_diff_density_max 8.511
_refine_diff_density_min -1.377
_refine_diff_density_rms 0.445
_refine_ls_extinction_method none
_refine_ls_goodness_of_fit_ref 1.252
_refine_ls_hydrogen_treatment mixed
_refine_ls_matrix_type full
_refine_ls_number_parameters 101
_refine_ls_number_reflns 2020
_refine_ls_number_restraints 0
_refine_ls_restrained_S_all 1.252
_refine_ls_R_factor_all 0.0614
_refine_ls_R_factor_gt 0.0388
_refine_ls_shift/su_max 0.021
_refine_ls_shift/su_mean 0.001
_refine_ls_structure_factor_coef Fsqd
_refine_ls_weighting_details 'calc w=1/[\s^2^(Fo^2^)+(0.0500P)^2^+0.0000P] where P=(Fo^2^+2Fc^2^)/3'
_refine_ls_weighting_scheme calc
_refine_ls_wR_factor_gt 0.0856
_refine_ls_wR_factor_ref 0.0973
_reflns_number_gt 1519
_reflns_number_total 2020
_reflns_threshold_expression >2sigma(I)
_cod_data_source_file ic040046j_4.cif
_cod_data_source_block compound4
_cod_database_code 4311399

loop_
_symmetry_equiv_pos_as_xyz
'x, y, z'
'-x, -y, z'
'-x, y, -z'
'x, -y, -z'
'x+1/2, y+1/2, z'
'-x+1/2, -y+1/2, z'
'-x+1/2, y+1/2, -z'
'x+1/2, -y+1/2, -z'
'-x, -y, -z'
'x, y, -z'
'x, -y, z'
'-x, y, z'
'-x+1/2, -y+1/2, -z'
'x+1/2, y+1/2, -z'
'x+1/2, -y+1/2, z'
'-x+1/2, y+1/2, z'

loop_
_atom_site_label
_atom_site_type_symbol
_atom_site_fract_x
_atom_site_fract_y
_atom_site_fract_z
_atom_site_U_iso_or_equiv
_atom_site_adp_type
_atom_site_occupancy
_atom_site_symmetry_multiplicity
_atom_site_calc_flag
_atom_site_refinement_flags
_atom_site_disorder_assembly
_atom_site_disorder_group
Re1 Re 0.5000 0.41594(2) 0.39092(3) 0.01105(13) Uani 1 2 d S . .
Re2 Re 0.63112(3) 0.5000 0.5000 0.01142(15) Uani 1 4 d S . .
Te1 Te 0.36854(4) 0.5000 0.28075(5) 0.01533(17) Uani 1 2 d S . .
Te2 Te 0.36829(4) 0.33082(4) 0.5000 0.01502(17) Uani 1 2 d S . .
Co1 Co 1.0000 0.5000 0.5000 0.0193(6) Uani 1 8 d S . .
Co2 Co 0.2500 0.2500 0.0000 0.0178(4) Uani 1 4 d S . .
Cl1 Cl 0.1933(3) 0.5000 0.0000 0.0345(10) Uani 1 4 d S . .
O1 O 0.0000 0.3993(15) 0.0000 0.039(6) Uani 0.50 4 d SP . .
HOA H 0.0600 0.3820 0.0000 0.060 Uiso 0.50 2 d SP . .
C1 C 0.5000 0.3240(6) 0.2693(8) 0.018(2) Uani 1 2 d S . .
C2 C 0.7746(10) 0.5000 0.5000 0.016(3) Uani 1 4 d S . .
C11 C 0.9779(17) 0.4588(13) 0.2698(17) 0.063(10) Uani 0.50 1 d P . .
H11C H 0.9971 0.4315 0.2020 0.5(4) Uiso 1 2 d S . .
H11D H 0.9109 0.4710 0.2653 0.07(8) Uiso 0.50 1 d P . .
C21 C 0.2369(6) 0.2948(4) 0.2326(6) 0.0252(16) Uani 1 1 d . . .
H21C H 0.1980 0.3072 0.2969 0.030 Uiso 1 1 calc R . .
H21D H 0.2933 0.3299 0.2366 0.030 Uiso 1 1 calc R . .
N1 N 0.5000 0.2757(6) 0.2011(7) 0.029(2) Uani 1 2 d S . .
N2 N 0.8541(9) 0.5000 0.5000 0.027(3) Uani 1 4 d S . .
N11 N 1.0000 0.4110(7) 0.3639(11) 0.047(3) Uani 1 2 d S . .
H11A H 1.0570 0.3860 0.3544 0.2(2) Uiso 0.50 1 d P . .
H11B H 0.9558 0.3703 0.3714 0.09(13) Uiso 0.50 1 d P . .
N21 N 0.1850(4) 0.3144(4) 0.1327(5) 0.0217(14) Uani 1 1 d . . .
H21A H 0.1856 0.3712 0.1204 0.026 Uiso 1 1 calc R . .
H21B H 0.1244 0.2974 0.1396 0.026 Uiso 1 1 calc R . .
N22 N 0.3608(6) 0.3452(5) 0.0000 0.023(2) Uani 1 2 d S . .
H22A H 0.3351 0.3971 0.0011 0.035 Uiso 1 2 calc SR . .
H22B H 0.3960 0.3393 -0.0609 0.035 Uiso 0.50 1 calc PR . .
H22C H 0.3971 0.3383 0.0598 0.035 Uiso 0.50 1 calc PR . .

loop_
_atom_site_aniso_label
_atom_site_aniso_U_11
_atom_site_aniso_U_22
_atom_site_aniso_U_33
_atom_site_aniso_U_23
_atom_site_aniso_U_13
_atom_site_aniso_U_12
Re1 0.0103(2) 0.0090(2) 0.0139(2) -0.00008(13) 0.000 0.000
Re2 0.0088(3) 0.0103(3) 0.0152(3) 0.000 0.000 0.000
Te1 0.0152(3) 0.0131(3) 0.0177(3) 0.000 -0.0032(2) 0.000
Te2 0.0141(3) 0.0127(3) 0.0183(3) 0.000 0.000 -0.0034(2)
Co1 0.0119(14) 0.0200(14) 0.0261(15) 0.000 0.000 0.000
Co2 0.0196(10) 0.0156(9) 0.0181(9) 0.000 0.000 -0.0009(8)
Cl1 0.046(3) 0.0150(18) 0.043(2) 0.000 0.000 0.000
O1 0.020(12) 0.036(13) 0.062(18) 0.000 0.000 0.000
C1 0.014(5) 0.024(5) 0.016(5) -0.001(4) 0.000 0.000
C2 0.019(7) 0.008(6) 0.021(7) 0.000 0.000 0.000
C11 0.06(3) 0.087(15) 0.044(10) -0.009(10) -0.015(10) -0.023(12)
C21 0.031(4) 0.026(4) 0.019(3) 0.003(3) -0.005(3) -0.001(3)
N1 0.024(5) 0.033(5) 0.030(5) -0.008(4) 0.000 0.000
N2 0.012(7) 0.035(8) 0.035(8) 0.000 0.000 0.000
N11 0.038(7) 0.050(8) 0.051(7) -0.025(6) 0.000 0.000
N21 0.019(3) 0.014(3) 0.032(3) -0.004(2) -0.005(3) 0.001(2)
N22 0.031(5) 0.021(5) 0.017(4) 0.000 0.000 0.000(4)

loop_
_atom_type_symbol
_atom_type_description
_atom_type_scat_dispersion_real
_atom_type_scat_dispersion_imag
_atom_type_scat_source
C C 0.0033 0.0016 'International Tables Vol C Tables 4.2.6.8 and 6.1.1.4'
H H 0.0000 0.0000 'International Tables Vol C Tables 4.2.6.8 and 6.1.1.4'
N N 0.0061 0.0033 'International Tables Vol C Tables 4.2.6.8 and 6.1.1.4'
O O 0.0106 0.0060 'International Tables Vol C Tables 4.2.6.8 and 6.1.1.4'
Co Co 0.3494 0.9721 'International Tables Vol C Tables 4.2.6.8 and 6.1.1.4'
Te Te -0.5308 1.6751 'International Tables Vol C Tables 4.2.6.8 and 6.1.1.4'
Re Re -1.0185 7.2310 'International Tables Vol C Tables 4.2.6.8 and 6.1.1.4'
Cl Cl 0.1484 0.1585 'International Tables Vol C Tables 4.2.6.8 and 6.1.1.4'

loop_
_geom_angle_atom_site_label_1
_geom_angle_atom_site_label_2
_geom_angle_atom_site_label_3
_geom_angle
_geom_angle_site_symmetry_1
_geom_angle_site_symmetry_3
_geom_angle_publ_flag
C1 Re1 Re2 135.115(10) . . ?
C1 Re1 Re2 135.115(10) . 9_666 ?
Re2 Re1 Re2 89.765(19) . 9_666 ?
C1 Re1 Re1 135.6(3) . 10_556 ?
Re2 Re1 Re1 59.932(8) . 10_556 ?
Re2 Re1 Re1 59.932(9) 9_666 10_556 ?
C1 Re1 Re1 134.4(3) . 2_665 ?
Re2 Re1 Re1 59.932(8) . 2_665 ?
Re2 Re1 Re1 59.932(8) 9_666 2_665 ?
Re1 Re1 Re1 90.0 10_556 2_665 ?
C1 Re1 Te1 89.40(19) . . ?
Re2 Re1 Te1 119.990(15) . . ?
Re2 Re1 Te1 60.341(16) 9_666 . ?
Re1 Re1 Te1 120.273(15) 10_556 . ?
Re1 Re1 Te1 60.058(9) 2_665 . ?
C1 Re1 Te1 89.40(19) . 2_665 ?
Re2 Re1 Te1 60.341(16) . 2_665 ?
Re2 Re1 Te1 119.990(15) 9_666 2_665 ?
Re1 Re1 Te1 120.273(15) 10_556 2_665 ?
Re1 Re1 Te1 60.058(10) 2_665 2_665 ?
Te1 Re1 Te1 89.63(3) . 2_665 ?
C1 Re1 Te2 90.1(2) . . ?
Re2 Re1 Te2 120.043(16) . . ?
Re2 Re1 Te2 60.376(15) 9_666 . ?
Re1 Re1 Te2 60.112(10) 10_556 . ?
Re1 Re1 Te2 120.308(14) 2_665 . ?
Te1 Re1 Te2 90.357(18) . . ?
Te1 Re1 Te2 179.54(2) 2_665 . ?
C1 Re1 Te2 90.14(19) . 3_656 ?
Re2 Re1 Te2 60.376(15) . 3_656 ?
Re2 Re1 Te2 120.043(16) 9_666 3_656 ?
Re1 Re1 Te2 60.112(10) 10_556 3_656 ?
Re1 Re1 Te2 120.308(14) 2_665 3_656 ?
Te1 Re1 Te2 179.54(2) . 3_656 ?
Te1 Re1 Te2 90.357(18) 2_665 3_656 ?
Te2 Re1 Te2 89.66(3) . 3_656 ?
C2 Re2 Re1 134.882(10) . . ?
C2 Re2 Re1 134.882(10) . 10_556 ?
Re1 Re2 Re1 60.136(17) . 10_556 ?
C2 Re2 Re1 134.882(10) . 2_665 ?
Re1 Re2 Re1 60.136(16) . 2_665 ?
Re1 Re2 Re1 90.235(19) 10_556 2_665 ?
C2 Re2 Re1 134.882(10) . 9_666 ?
Re1 Re2 Re1 90.235(19) . 9_666 ?
Re1 Re2 Re1 60.136(16) 10_556 9_666 ?
Re1 Re2 Re1 60.136(17) 2_665 9_666 ?
C2 Re2 Te1 89.897(17) . 9_666 ?
Re1 Re2 Te1 120.152(18) . 9_666 ?
Re1 Re2 Te1 60.017(14) 10_556 9_666 ?
Re1 Re2 Te1 120.152(18) 2_665 9_666 ?
Re1 Re2 Te1 60.016(14) 9_666 9_666 ?
C2 Re2 Te1 89.897(17) . 2_665 ?
Re1 Re2 Te1 60.016(14) . 2_665 ?
Re1 Re2 Te1 120.152(18) 10_556 2_665 ?
Re1 Re2 Te1 60.016(14) 2_665 2_665 ?
Re1 Re2 Te1 120.152(18) 9_666 2_665 ?
Te1 Re2 Te1 179.79(3) 9_666 2_665 ?
C2 Re2 Te2 89.819(17) . 3_656 ?
Re1 Re2 Te2 60.079(14) . 3_656 ?
Re1 Re2 Te2 60.079(14) 10_556 3_656 ?
Re1 Re2 Te2 120.215(18) 2_665 3_656 ?
Re1 Re2 Te2 120.215(18) 9_666 3_656 ?
Te1 Re2 Te2 90.0 9_666 3_656 ?
Te1 Re2 Te2 90.0 2_665 3_656 ?
C2 Re2 Te2 89.819(17) . 9_666 ?
Re1 Re2 Te2 120.215(18) . 9_666 ?
Re1 Re2 Te2 120.215(18) 10_556 9_666 ?
Re1 Re2 Te2 60.079(14) 2_665 9_666 ?
Re1 Re2 Te2 60.079(14) 9_666 9_666 ?
Te1 Re2 Te2 90.0 9_666 9_666 ?
Te1 Re2 Te2 90.0 2_665 9_666 ?
Te2 Re2 Te2 179.64(3) 3_656 9_666 ?
Re1 Te1 Re1 59.884(19) 2_665 . ?
Re1 Te1 Re2 59.642(17) 2_665 9_666 ?
Re1 Te1 Re2 59.642(17) . 9_666 ?
Re1 Te2 Re1 59.777(19) 10_556 . ?
Re1 Te2 Re2 59.545(17) 10_556 9_666 ?
Re1 Te2 Re2 59.545(17) . 9_666 ?
N2 Co1 N2 180.0 9_766 . ?
N2 Co1 N11 90.000(2) 9_766 9_766 ?
N2 Co1 N11 90.000(1) . 9_766 ?
N2 Co1 N11 90.000(1) 9_766 . ?
N2 Co1 N11 90.000(2) . . ?
N11 Co1 N11 180.000(1) 9_766 . ?
N2 Co1 N11 90.000(2) 9_766 2_765 ?
N2 Co1 N11 90.000(1) . 2_765 ?
N11 Co1 N11 99.4(7) 9_766 2_765 ?
N11 Co1 N11 80.6(7) . 2_765 ?
N2 Co1 N11 90.000(1) 9_766 10_556 ?
N2 Co1 N11 90.000(2) . 10_556 ?
N11 Co1 N11 80.6(7) 9_766 10_556 ?
N11 Co1 N11 99.4(7) . 10_556 ?
N11 Co1 N11 180.0(5) 2_765 10_556 ?
N21 Co2 N21 180.0(3) . 13 ?
N21 Co2 N21 99.1(3) . 10 ?
N21 Co2 N21 80.9(3) 13 10 ?
N21 Co2 N21 80.9(3) . 6 ?
N21 Co2 N21 99.1(3) 13 6 ?
N21 Co2 N21 180.0(3) 10 6 ?
N21 Co2 N22 90.8(2) . 13 ?
N21 Co2 N22 89.2(2) 13 13 ?
N21 Co2 N22 90.8(2) 10 13 ?
N21 Co2 N22 89.2(2) 6 13 ?
N21 Co2 N22 89.2(2) . . ?
N21 Co2 N22 90.8(2) 13 . ?
N21 Co2 N22 89.2(2) 10 . ?
N21 Co2 N22 90.8(2) 6 . ?
N22 Co2 N22 180.0(3) 13 . ?
N1 C1 Re1 178.2(9) . . ?
N2 C2 Re2 180.000(1) . . ?
C11 C11 C11 90.000(11) 12_755 11_565 ?
C11 C11 N11 77.1(10) 12_755 . ?
C11 C11 N11 122.4(10) 11_565 . ?
C11 C11 C11 64.2(19) 12_755 2_765 ?
C11 C11 C11 25.8(19) 11_565 2_765 ?
N11 C11 C11 112.7(15) . 2_765 ?
C11 C11 H11C 73.6(14) 12_755 . ?
C11 C11 H11C 116.4(12) 11_565 . ?
N11 C11 H11C 113.0(19) . . ?
C11 C11 H11C 106.1(17) 2_765 . ?
C11 C11 H11D 168.1(12) 12_755 . ?
C11 C11 H11D 78.6(12) 11_565 . ?
N11 C11 H11D 111.8(18) . . ?
C11 C11 H11D 104(2) 2_765 . ?
H11C C11 H11D 108(2) . . ?
N21 C21 C21 109.6(5) . 6 ?
N21 C21 H21C 109.8 . . ?
C21 C21 H21C 109.8 6 . ?
N21 C21 H21D 109.8 . . ?
C21 C21 H21D 109.8 6 . ?
H21C C21 H21D 108.2 . . ?
C2 N2 Co1 180.000(1) . . ?
C11 N11 C11 26(2) 12_755 . ?
C11 N11 Co1 105.9(11) 12_755 . ?
C11 N11 Co1 105.9(11) . . ?
C11 N11 H11A 86.0(12) 12_755 . ?
C11 N11 H11A 109.2(14) . . ?
Co1 N11 H11A 112.2(7) . . ?
C11 N11 H11B 128.3(14) 12_755 . ?
C11 N11 H11B 107.9(12) . . ?
Co1 N11 H11B 112.5(9) . . ?
H11A N11 H11B 109.0(12) . . ?
C21 N21 Co2 108.2(4) . . ?
C21 N21 H21A 110.1 . . ?
Co2 N21 H21A 110.1 . . ?
C21 N21 H21B 110.1 . . ?
Co2 N21 H21B 110.1 . . ?
H21A N21 H21B 108.4 . . ?
Co2 N22 H22A 109.5 . . ?
Co2 N22 H22B 109.5 . . ?
H22A N22 H22B 109.5 . . ?
Co2 N22 H22C 109.5 . . ?
H22A N22 H22C 109.5 . . ?
H22B N22 H22C 109.5 . . ?

loop_
_geom_bond_atom_site_label_1
_geom_bond_atom_site_label_2
_geom_bond_distance
_geom_bond_site_symmetry_2
_geom_bond_publ_flag
Re1 C1 2.098(10) . ?
Re1 Re2 2.6813(5) . ?
Re1 Re2 2.6813(5) 9_666 ?
Re1 Re1 2.6868(7) 10_556 ?
Re1 Re1 2.6868(7) 2_665 ?
Re1 Te1 2.6915(6) . ?
Re1 Te1 2.6915(6) 2_665 ?
Re1 Te2 2.6959(6) . ?
Re1 Te2 2.6959(6) 3_656 ?
Re2 C2 2.071(14) . ?
Re2 Re1 2.6813(5) 10_556 ?
Re2 Re1 2.6813(5) 2_665 ?
Re2 Re1 2.6813(5) 9_666 ?
Re2 Te1 2.7002(7) 9_666 ?
Re2 Te1 2.7002(7) 2_665 ?
Re2 Te2 2.7039(7) 3_656 ?
Re2 Te2 2.7039(7) 9_666 ?
Te1 Re1 2.6915(6) 2_665 ?
Te1 Re2 2.7002(7) 9_666 ?
Te2 Re1 2.6959(6) 10_556 ?
Te2 Re2 2.7039(7) 9_666 ?
Co1 N2 2.105(12) 9_766 ?
Co1 N2 2.105(12) . ?
Co1 N11 2.198(12) 9_766 ?
Co1 N11 2.198(12) . ?
Co1 N11 2.198(12) 2_765 ?
Co1 N11 2.198(12) 10_556 ?
Co2 N21 2.147(6) . ?
Co2 N21 2.147(6) 13 ?
Co2 N21 2.147(6) 10 ?
Co2 N21 2.147(6) 6 ?
Co2 N22 2.207(8) 13 ?
Co2 N22 2.207(8) . ?
O1 HOA 0.909(7) . ?
C1 N1 1.141(12) . ?
C2 N2 1.147(18) . ?
C11 C11 0.64(5) 12_755 ?
C11 C11 1.32(4) 11_565 ?
C11 N11 1.42(2) . ?
C11 C11 1.46(4) 2_765 ?
C11 H11C 0.98(2) . ?
C11 H11D 0.99(2) . ?
C21 N21 1.474(9) . ?
C21 C21 1.481(14) 6 ?
C21 H21C 0.9900 . ?
C21 H21D 0.9900 . ?
N11 C11 1.42(2) 12_755 ?
N11 H11A 0.923(5) . ?
N11 H11B 0.917(9) . ?
N21 H21A 0.9200 . ?
N21 H21B 0.9200 . ?
N22 H22A 0.9100 . ?
N22 H22B 0.9100 . ?
N22 H22C 0.9100 . ?
